data_8105332
loop_
_publ_author_name
'Zhang, Wei-Jun'
'Zeng, Tao'

_publ_section_title
;
 The crystal structure of
 3,6-di-tert-butyl-1,8-diiodo-9-methyl-9H-carbazole, C21H25I2N
;
_journal_issue 4
_journal_name_full 'Zeitschrift f\"ur Kristallographie - New Crystal Structures'
_journal_page_first 923
_journal_page_last 924
_journal_paper_doi 10.1515/ncrs-2020-0103
_journal_volume 235
_journal_year 2020
_chemical_formula_sum 'C21 H25 I2 N'
_chemical_formula_weight 545.22
_space_group_crystal_system monoclinic
_space_group_IT_number 11
_space_group_name_Hall '-P 2yb'
_space_group_name_H-M_alt 'P 1 21/m 1'
_atom_sites_solution_hydrogens mixed
_cell_angle_alpha 90
_cell_angle_beta 93.819(2)
_cell_angle_gamma 90
_cell_formula_units_Z 2
_cell_length_a 10.2277(18)
_cell_length_b 7.6698(13)
_cell_length_c 13.142(2)
_cell_measurement_reflns_used 8124
_cell_measurement_temperature 296(2)
_cell_measurement_theta_max 27.43
_cell_measurement_theta_min 2.45
_cell_volume 1028.6(3)
_computing_cell_refinement 'Bruker SAINT'
_computing_data_collection 'Bruker APEX2'
_computing_data_reduction 'Bruker SAINT'
_computing_molecular_graphics 'Bruker SHELXTL'
_computing_publication_material 'Bruker SHELXTL'
_computing_structure_refinement 'SHELXL-2014/7 (Sheldrick, 2014)'
_computing_structure_solution 'SHELXS-97 (Sheldrick 2008)'
_diffrn_ambient_temperature 296(2)
_diffrn_measured_fraction_theta_full 0.999
_diffrn_measured_fraction_theta_max 0.987
_diffrn_measurement_device_type 'Bruker APEX-II CCD'
_diffrn_measurement_method '\f and \w scans'
_diffrn_radiation_type MoK\a
_diffrn_radiation_wavelength 0.71073
_diffrn_reflns_av_R_equivalents 0.0194
_diffrn_reflns_av_unetI/netI 0.0129
_diffrn_reflns_Laue_measured_fraction_full 0.999
_diffrn_reflns_Laue_measured_fraction_max 0.987
_diffrn_reflns_limit_h_max 13
_diffrn_reflns_limit_h_min -13
_diffrn_reflns_limit_k_max 9
_diffrn_reflns_limit_k_min -9
_diffrn_reflns_limit_l_max 16
_diffrn_reflns_limit_l_min -16
_diffrn_reflns_number 11161
_diffrn_reflns_point_group_measured_fraction_full 0.999
_diffrn_reflns_point_group_measured_fraction_max 0.987
_diffrn_reflns_theta_full 25.242
_diffrn_reflns_theta_max 27.436
_diffrn_reflns_theta_min 1.553
_exptl_absorpt_coefficient_mu 3.060
_exptl_absorpt_correction_T_max 0.5661
_exptl_absorpt_correction_T_min 0.3599
_exptl_absorpt_correction_type multi-scan
_exptl_crystal_colour yellow
_exptl_crystal_density_diffrn 1.760
_exptl_crystal_description prism
_exptl_crystal_F_000 528
_exptl_crystal_size_max 0.420
_exptl_crystal_size_mid 0.320
_exptl_crystal_size_min 0.210
_exptl_transmission_factor_max 0.57
_exptl_transmission_factor_min 0.36
_refine_diff_density_max 0.972
_refine_diff_density_min -0.709
_refine_diff_density_rms 0.083
_refine_ls_extinction_coef 0.0103(7)
_refine_ls_extinction_expression Fc^*^=kFc[1+0.001xFc^2^\l^3^/sin(2\q)]^-1/4^
_refine_ls_extinction_method 'SHELXL-2014/7 (Sheldrick 2014'
_refine_ls_goodness_of_fit_ref 1.070
_refine_ls_hydrogen_treatment mixed
_refine_ls_matrix_type full
_refine_ls_number_parameters 157
_refine_ls_number_reflns 2494
_refine_ls_number_restraints 36
_refine_ls_restrained_S_all 1.090
_refine_ls_R_factor_all 0.0280
_refine_ls_R_factor_gt 0.0261
_refine_ls_shift/su_max 0.001
_refine_ls_shift/su_mean 0.000
_refine_ls_structure_factor_coef Fsqd
_refine_ls_weighting_details 'w=1/[\s^2^(Fo^2^)+(0.0324P)^2^+1.2414P] where P=(Fo^2^+2Fc^2^)/3'
_refine_ls_weighting_scheme calc
_refine_ls_wR_factor_gt 0.0665
_refine_ls_wR_factor_ref 0.0680
_reflns_Friedel_coverage 0.000
_reflns_Friedel_fraction_full .
_reflns_Friedel_fraction_max .
_reflns_number_gt 2311
_reflns_number_total 2494
_reflns_threshold_expression 'I > 2\s(I)'
_cod_data_source_file suppl_ncrs-2020-0103_suppl.cif
_cod_data_source_block 1911081_0m_a
_cod_original_sg_symbol_H-M 'P 21/m'
_cod_database_code 8105332
_shelx_space_group_comment
; 
The symmetry employed for this shelxl refinement is uniquely defined 
by the following loop, which should always be used as a source of 
symmetry information in preference to the above space-group names. 
They are only intended as comments. 
;
_shelx_estimated_absorpt_t_min 0.360
_shelx_estimated_absorpt_t_max 0.566

loop_
_space_group_symop_operation_xyz
'x, y, z'
'-x, y+1/2, -z'
'-x, -y, -z'
'x, -y-1/2, z'

loop_
_atom_site_label
_atom_site_type_symbol
_atom_site_fract_x
_atom_site_fract_y
_atom_site_fract_z
_atom_site_U_iso_or_equiv
_atom_site_adp_type
_atom_site_occupancy
_atom_site_site_symmetry_order
_atom_site_calc_flag
_atom_site_refinement_flags_posn
_atom_site_refinement_flags_adp
_atom_site_refinement_flags_occupancy
_atom_site_disorder_assembly
_atom_site_disorder_group
C1 C 0.4434(3) 0.2500 0.2539(3) 0.0338(7) Uani 1 2 d S T P . .
C2 C 0.5181(3) 0.2500 0.1695(3) 0.0367(7) Uani 1 2 d S T P . .
H2 H 0.4747 0.2500 0.1050 0.044 Uiso 1 2 calc R U P . .
C3 C 0.6557(4) 0.2500 0.1763(3) 0.0356(7) Uani 1 2 d S T P . .
C4 C 0.7181(3) 0.2500 0.2733(3) 0.0329(7) Uani 1 2 d S T P . .
H4 H 0.8091 0.2500 0.2812 0.039 Uiso 1 2 calc R U P . .
C5 C 0.6449(3) 0.2500 0.3591(3) 0.0312(7) Uani 1 2 d S T P . .
C6 C 0.5068(3) 0.2500 0.3520(3) 0.0311(6) Uani 1 2 d S T P . .
C7 C 0.5706(3) 0.2500 0.5201(3) 0.0314(7) Uani 1 2 d S T P . .
C8 C 0.6856(3) 0.2500 0.4660(2) 0.0299(6) Uani 1 2 d S T P . .
C9 C 0.8104(3) 0.2500 0.5162(3) 0.0325(7) Uani 1 2 d S T P . .
H9 H 0.8842 0.2500 0.4786 0.039 Uiso 1 2 calc R U P . .
C10 C 0.8247(3) 0.2500 0.6218(3) 0.0306(6) Uani 1 2 d S T P . .
C11 C 0.7100(3) 0.2500 0.6750(3) 0.0333(7) Uani 1 2 d S T P . .
H11 H 0.7184 0.2500 0.7459 0.040 Uiso 1 2 calc R U P . .
C12 C 0.5849(3) 0.2500 0.6271(3) 0.0322(7) Uani 1 2 d S T P . .
C13 C 0.7312(4) 0.2500 0.0796(3) 0.0451(9) Uani 1 2 d DS T P . .
C14 C 0.8782(5) 0.2500 0.1012(4) 0.086(2) Uani 1 2 d DS TU P . .
H14A H 0.9096(10) 0.1483(7) 0.1405(12) 0.103 Uiso 1 1 d D U . . .
H14B H 0.9259(14) 0.2500 0.0397(12) 0.103 Uiso 1 2 d DS U P . .
C15 C 0.6955(6) 0.0888(9) 0.0174(4) 0.131(3) Uani 1 1 d . U . . .
H15A H 0.6022 0.0840 0.0038 0.197 Uiso 1 1 calc R U . . .
H15B H 0.7245 -0.0132 0.0548 0.197 Uiso 1 1 calc R U . . .
H15C H 0.7372 0.0934 -0.0459 0.197 Uiso 1 1 calc R U . . .
C16 C 0.9617(3) 0.2500 0.6761(3) 0.0329(7) Uani 1 2 d S T P . .
C17 C 0.9589(4) 0.2500 0.7928(3) 0.0470(9) Uani 1 2 d DS T P . .
H17A H 0.9152(17) 0.1481(7) 0.8160(19) 0.056 Uiso 1 1 d D U . . .
H17B H 1.0466(17) 0.2500 0.827(3) 0.056 Uiso 1 2 d DS U P . .
C18 C 1.0369(3) 0.4121(4) 0.6448(2) 0.0452(6) Uani 1 1 d . . . . .
H18A H 1.0473 0.4087 0.5728 0.068 Uiso 1 1 calc R U . . .
H18B H 1.1215 0.4144 0.6810 0.068 Uiso 1 1 calc R U . . .
H18C H 0.9888 0.5149 0.6610 0.068 Uiso 1 1 calc R U . . .
C19 C 0.3263(4) 0.2500 0.4745(4) 0.087(2) Uani 1 2 d DS TU P . .
H19A H 0.2726(8) 0.1489(7) 0.4465(13) 0.104 Uiso 1 1 d D U . . .
H19B H 0.3080(17) 0.2500 0.5464(10) 0.104 Uiso 1 2 d DS U P . .
I1 I 0.23957(2) 0.2500 0.21878(2) 0.05099(11) Uani 1 2 d S T P . .
I2 I 0.43329(2) 0.2500 0.72794(2) 0.04864(11) Uani 1 2 d S T P . .
N1 N 0.4623(3) 0.2500 0.4499(2) 0.0346(6) Uani 1 2 d DS T P . .

loop_
_atom_site_aniso_label
_atom_site_aniso_U_11
_atom_site_aniso_U_22
_atom_site_aniso_U_33
_atom_site_aniso_U_23
_atom_site_aniso_U_13
_atom_site_aniso_U_12
I2 0.03428(15) 0.0698(2) 0.04340(16) 0.000 0.01394(10) 0.000
I1 0.02964(14) 0.0665(2) 0.05560(19) 0.000 -0.00653(11) 0.000
N1 0.0244(13) 0.0454(16) 0.0341(15) 0.000 0.0017(11) 0.000
C12 0.0285(15) 0.0376(17) 0.0314(16) 0.000 0.0094(12) 0.000
C7 0.0262(15) 0.0365(17) 0.0315(16) 0.000 0.0030(12) 0.000
C8 0.0265(15) 0.0351(16) 0.0283(15) 0.000 0.0019(12) 0.000
C6 0.0279(15) 0.0331(16) 0.0323(16) 0.000 0.0019(12) 0.000
C10 0.0249(15) 0.0359(16) 0.0310(16) 0.000 0.0016(12) 0.000
C9 0.0254(15) 0.0406(18) 0.0318(16) 0.000 0.0034(12) 0.000
C1 0.0243(15) 0.0367(17) 0.0395(18) 0.000 -0.0046(13) 0.000
C5 0.0292(16) 0.0336(16) 0.0305(16) 0.000 0.0011(12) 0.000
C4 0.0285(16) 0.0389(17) 0.0312(16) 0.000 0.0016(12) 0.000
C11 0.0339(17) 0.0396(18) 0.0266(15) 0.000 0.0040(13) 0.000
C3 0.0374(18) 0.0413(18) 0.0283(16) 0.000 0.0034(13) 0.000
C2 0.0320(17) 0.0453(19) 0.0318(17) 0.000 -0.0048(13) 0.000
C18 0.0354(13) 0.0491(15) 0.0504(15) 0.0007(12) -0.0034(11) -0.0069(11)
C16 0.0258(15) 0.0419(18) 0.0304(16) 0.000 -0.0026(12) 0.000
C13 0.041(2) 0.065(3) 0.0289(17) 0.000 0.0027(15) 0.000
C17 0.043(2) 0.063(3) 0.0341(19) 0.000 -0.0033(15) 0.000
C19 0.028(2) 0.185(8) 0.047(3) 0.000 0.0056(19) 0.000
C14 0.055(3) 0.157(6) 0.048(3) 0.000 0.018(2) 0.000
C15 0.142(5) 0.154(5) 0.106(4) -0.077(4) 0.069(4) -0.063(4)

loop_
_atom_type_symbol
_atom_type_description
_atom_type_scat_dispersion_real
_atom_type_scat_dispersion_imag
_atom_type_scat_source
C C 0.0033 0.0016 'International Tables Vol C Tables 4.2.6.8 and 6.1.1.4'
H H 0.0000 0.0000 'International Tables Vol C Tables 4.2.6.8 and 6.1.1.4'
N N 0.0061 0.0033 'International Tables Vol C Tables 4.2.6.8 and 6.1.1.4'
I I -0.4742 1.8119 'International Tables Vol C Tables 4.2.6.8 and 6.1.1.4'

loop_
_geom_angle_atom_site_label_1
_geom_angle_atom_site_label_2
_geom_angle_atom_site_label_3
_geom_angle
_geom_angle_site_symmetry_1
_geom_angle_site_symmetry_3
C7 N1 C6 108.5(3) . .
C7 N1 C19 125.8(3) . .
C6 N1 C19 125.6(3) . .
C11 C12 C7 119.0(3) . .
C11 C12 I2 114.2(2) . .
C7 C12 I2 126.7(2) . .
N1 C7 C12 133.5(3) . .
N1 C7 C8 108.6(3) . .
C12 C7 C8 118.0(3) . .
C9 C8 C7 121.8(3) . .
C9 C8 C5 131.1(3) . .
C7 C8 C5 107.1(3) . .
N1 C6 C1 133.6(3) . .
N1 C6 C5 109.0(3) . .
C1 C6 C5 117.5(3) . .
C9 C10 C11 117.5(3) . .
C9 C10 C16 120.0(3) . .
C11 C10 C16 122.5(3) . .
C10 C9 C8 120.4(3) . .
C10 C9 H9 119.8 . .
C8 C9 H9 119.8 . .
C2 C1 C6 119.2(3) . .
C2 C1 I1 114.5(2) . .
C6 C1 I1 126.2(3) . .
C4 C5 C6 122.4(3) . .
C4 C5 C8 130.8(3) . .
C6 C5 C8 106.8(3) . .
C3 C4 C5 120.3(3) . .
C3 C4 H4 119.8 . .
C5 C4 H4 119.8 . .
C12 C11 C10 123.4(3) . .
C12 C11 H11 118.3 . .
C10 C11 H11 118.3 . .
C4 C3 C2 117.2(3) . .
C4 C3 C13 122.4(3) . .
C2 C3 C13 120.4(3) . .
C1 C2 C3 123.5(3) . .
C1 C2 H2 118.3 . .
C3 C2 H2 118.3 . .
C16 C18 H18A 109.5 . .
C16 C18 H18B 109.5 . .
H18A C18 H18B 109.5 . .
C16 C18 H18C 109.5 . .
H18A C18 H18C 109.5 . .
H18B C18 H18C 109.5 . .
C10 C16 C18 109.54(19) . .
C10 C16 C18 109.54(19) . 4_565
C18 C16 C18 108.5(3) . 4_565
C10 C16 C17 112.9(3) . .
C18 C16 C17 108.1(2) . .
C18 C16 C17 108.1(2) 4_565 .
C14 C13 C15 107.6(3) . .
C14 C13 C15 107.6(3) . 4_565
C15 C13 C15 109.5(6) . 4_565
C14 C13 C3 113.3(3) . .
C15 C13 C3 109.4(3) . .
C15 C13 C3 109.4(3) 4_565 .
C16 C17 H17A 111.0(15) . .
C16 C17 H17B 112(3) . .
H17A C17 H17B 106.8(12) . .
N1 C19 H19A 115.3(7) . .
N1 C19 H19B 117.7(11) . .
H19A C19 H19B 102.7(8) . .
C13 C14 H14A 112.8(7) . .
C13 C14 H14B 113.2(11) . .
H14A C14 H14B 105.8(9) . .
C13 C15 H15A 109.5 . .
C13 C15 H15B 109.5 . .
H15A C15 H15B 109.5 . .
C13 C15 H15C 109.5 . .
H15A C15 H15C 109.5 . .
H15B C15 H15C 109.5 . .

loop_
_geom_bond_atom_site_label_1
_geom_bond_atom_site_label_2
_geom_bond_distance
_geom_bond_site_symmetry_2
I2 C12 2.105(3) .
I1 C1 2.105(3) .
N1 C7 1.393(4) .
N1 C6 1.394(4) .
N1 C19 1.448(5) .
C12 C11 1.388(5) .
C12 C7 1.405(5) .
C7 C8 1.415(4) .
C8 C9 1.397(4) .
C8 C5 1.438(4) .
C6 C1 1.404(5) .
C6 C5 1.410(5) .
C10 C9 1.385(5) .
C10 C11 1.405(5) .
C10 C16 1.530(4) .
C9 H9 0.9300 .
C1 C2 1.388(5) .
C5 C4 1.394(5) .
C4 C3 1.387(5) .
C4 H4 0.9300 .
C11 H11 0.9300 .
C3 C2 1.405(5) .
C3 C13 1.531(5) .
C2 H2 0.9300 .
C18 C16 1.532(3) .
C18 H18A 0.9600 .
C18 H18B 0.9600 .
C18 H18C 0.9600 .
C16 C18 1.532(3) 4_565
C16 C17 1.535(5) .
C13 C14 1.511(7) .
C13 C15 1.514(5) .
C13 C15 1.514(5) 4_565
C17 H17A 0.960(9) .
C17 H17B 0.973(10) .
C19 H19A 1.005(7) .
C19 H19B 0.976(9) .
C14 H14A 0.978(7) .
C14 H14B 0.971(9) .
C15 H15A 0.9600 .
C15 H15B 0.9600 .
C15 H15C 0.9600 .

loop_
_geom_hbond_atom_site_label_D
_geom_hbond_atom_site_label_H
_geom_hbond_atom_site_label_A
_geom_hbond_distance_DH
_geom_hbond_distance_HA
_geom_hbond_distance_DA
_geom_hbond_angle_DHA
_geom_hbond_site_symmetry_A
C19 H19B I2 0.976(9) 2.631(17) 3.436(5) 139.9(14) .
C19 H19A I1 1.005(7) 3.088(17) 3.418(5) 100.5(9) .
C19 H19B I2 0.976(9) 2.631(17) 3.436(5) 139.9(14) .

loop_
_geom_torsion_atom_site_label_1
_geom_torsion_atom_site_label_2
_geom_torsion_atom_site_label_3
_geom_torsion_atom_site_label_4
_geom_torsion
_geom_torsion_site_symmetry_1
_geom_torsion_site_symmetry_2
_geom_torsion_site_symmetry_3
_geom_torsion_site_symmetry_4
C6 N1 C7 C12 180.000(1) . . . .
C19 N1 C7 C12 0.000(1) . . . .
C6 N1 C7 C8 0.000(1) . . . .
C19 N1 C7 C8 180.000(1) . . . .
C11 C12 C7 N1 180.000(1) . . . .
I2 C12 C7 N1 0.000(1) . . . .
C11 C12 C7 C8 0.000(1) . . . .
I2 C12 C7 C8 180.000(1) . . . .
N1 C7 C8 C9 180.000(1) . . . .
C12 C7 C8 C9 0.000(1) . . . .
N1 C7 C8 C5 0.000(1) . . . .
C12 C7 C8 C5 180.000(1) . . . .
C7 N1 C6 C1 180.000(1) . . . .
C19 N1 C6 C1 0.000(1) . . . .
C7 N1 C6 C5 0.000(1) . . . .
C19 N1 C6 C5 180.000(0) . . . .
C11 C10 C9 C8 0.000(1) . . . .
C16 C10 C9 C8 180.000(1) . . . .
C7 C8 C9 C10 0.000(1) . . . .
C5 C8 C9 C10 180.000(1) . . . .
N1 C6 C1 C2 180.000(1) . . . .
C5 C6 C1 C2 0.000(0) . . . .
N1 C6 C1 I1 0.000(1) . . . .
C5 C6 C1 I1 180.000(0) . . . .
N1 C6 C5 C4 180.000(1) . . . .
C1 C6 C5 C4 0.000(1) . . . .
N1 C6 C5 C8 0.000(1) . . . .
C1 C6 C5 C8 180.000(0) . . . .
C9 C8 C5 C4 0.000(1) . . . .
C7 C8 C5 C4 180.000(1) . . . .
C9 C8 C5 C6 180.000(1) . . . .
C7 C8 C5 C6 0.000(1) . . . .
C6 C5 C4 C3 0.000(1) . . . .
C8 C5 C4 C3 180.000(1) . . . .
C7 C12 C11 C10 0.000(1) . . . .
I2 C12 C11 C10 180.000(1) . . . .
C9 C10 C11 C12 0.000(1) . . . .
C16 C10 C11 C12 180.000(1) . . . .
C5 C4 C3 C2 0.000(0) . . . .
C5 C4 C3 C13 180.000(0) . . . .
C6 C1 C2 C3 0.000(0) . . . .
I1 C1 C2 C3 180.000(0) . . . .
C4 C3 C2 C1 0.000(0) . . . .
C13 C3 C2 C1 180.000(0) . . . .
C9 C10 C16 C18 59.4(2) . . . .
C11 C10 C16 C18 -120.6(2) . . . .
C9 C10 C16 C18 -59.4(2) . . . 4_565
C11 C10 C16 C18 120.6(2) . . . 4_565
C9 C10 C16 C17 180.000(1) . . . .
C11 C10 C16 C17 0.000(1) . . . .
C4 C3 C13 C14 0.000(0) . . . .
C2 C3 C13 C14 180.000(0) . . . .
C4 C3 C13 C15 120.0(4) . . . .
C2 C3 C13 C15 -60.0(4) . . . .
C4 C3 C13 C15 -120.0(4) . . . 4_565
C2 C3 C13 C15 60.0(4) . . . 4_565
